data_2235991
loop_
_publ_author_name
'Kargar, Hadi'
'Kia, Reza'
'Adabi Ardakani, Amir'
'Tahir, Muhammad Nawaz'

_publ_section_title
;
 4,4',6,6'-Tetrachloro-2,2'-[(1<i>E</i>,1'<i>E</i>)-propane-1,3-diylbis(nitrilomethanylylidene)]diphenol
;
_journal_coeditor_code SU2464
_journal_issue 8
_journal_name_full 'Acta Crystallographica Section E'
_journal_page_first o2323
_journal_paper_doi 10.1107/S1600536812029443
_journal_volume 68
_journal_year 2012
_chemical_formula_iupac 'C17 H14 Cl4 N2 O2'
_chemical_formula_moiety 'C17 H14 Cl4 N2 O2'
_chemical_formula_sum 'C17 H14 Cl4 N2 O2'
_chemical_formula_weight 420.10
_chemical_name_systematic
4,4',6,6'-Tetrachloro-2,2'-[(1<i>E</i>,1'<i>E</i>)-propane-1,3-diylbis(nitrilomethanylylidene)]diphenol
_space_group_IT_number 43
_symmetry_cell_setting orthorhombic
_symmetry_space_group_name_Hall 'F 2 -2d'
_symmetry_space_group_name_H-M 'F d d 2'
_atom_sites_solution_hydrogens geom
_atom_sites_solution_primary direct
_atom_sites_solution_secondary difmap
_audit_creation_method SHELXL-97
_cell_angle_alpha 90.00
_cell_angle_beta 90.00
_cell_angle_gamma 90.00
_cell_formula_units_Z 8
_cell_length_a 24.9797(14)
_cell_length_b 31.666(3)
_cell_length_c 4.4495(2)
_cell_measurement_reflns_used 1234
_cell_measurement_temperature 291(2)
_cell_measurement_theta_max 27.50
_cell_measurement_theta_min 2.45
_cell_volume 3519.6(4)
_computing_cell_refinement 'SAINT (Bruker, 2005)'
_computing_data_collection 'APEX2 (Bruker, 2005)'
_computing_data_reduction 'SAINT (Bruker, 2005)'
_computing_molecular_graphics 'SHELXTL (Sheldrick, 2008)'
_computing_publication_material 'SHELXTL (Sheldrick, 2008) and PLATON (Spek, 2009)'
_computing_structure_refinement 'SHELXL97 (Sheldrick, 2008)'
_computing_structure_solution 'SHELXS97 (Sheldrick, 2008)'
_diffrn_ambient_temperature 291(2)
_diffrn_measured_fraction_theta_full 0.995
_diffrn_measured_fraction_theta_max 0.995
_diffrn_measurement_device_type
;
Bruker SMART APEXII CCD area-detector
;
_diffrn_measurement_method '\f and \w scans'
_diffrn_radiation_monochromator graphite
_diffrn_radiation_source 'fine-focus sealed tube'
_diffrn_radiation_type MoK\a
_diffrn_radiation_wavelength 0.71073
_diffrn_reflns_av_R_equivalents 0.0281
_diffrn_reflns_av_sigmaI/netI 0.0270
_diffrn_reflns_limit_h_max 32
_diffrn_reflns_limit_h_min -32
_diffrn_reflns_limit_k_max 40
_diffrn_reflns_limit_k_min -40
_diffrn_reflns_limit_l_max 5
_diffrn_reflns_limit_l_min -5
_diffrn_reflns_number 7926
_diffrn_reflns_theta_full 27.27
_diffrn_reflns_theta_max 27.27
_diffrn_reflns_theta_min 2.08
_diffrn_standards_number 0
_exptl_absorpt_coefficient_mu 0.687
_exptl_absorpt_correction_T_max 0.8864
_exptl_absorpt_correction_T_min 0.8417
_exptl_absorpt_correction_type multi-scan
_exptl_absorpt_process_details '(<i>SADABS</i>; Bruker, 2005)'
_exptl_crystal_colour light-yellow
_exptl_crystal_density_diffrn 1.586
_exptl_crystal_density_method 'not measured'
_exptl_crystal_description Prism
_exptl_crystal_F_000 1712
_exptl_crystal_size_max 0.26
_exptl_crystal_size_mid 0.23
_exptl_crystal_size_min 0.18
_refine_diff_density_max 0.139
_refine_diff_density_min -0.157
_refine_ls_abs_structure_details 'Flack (1983), 842 Friedel pairs'
_refine_ls_abs_structure_Flack 0.08(7)
_refine_ls_extinction_method none
_refine_ls_goodness_of_fit_ref 1.035
_refine_ls_hydrogen_treatment constr
_refine_ls_matrix_type full
_refine_ls_number_parameters 115
_refine_ls_number_reflns 1960
_refine_ls_number_restraints 1
_refine_ls_restrained_S_all 1.035
_refine_ls_R_factor_all 0.0415
_refine_ls_R_factor_gt 0.0273
_refine_ls_shift/su_max 0.000
_refine_ls_shift/su_mean 0.000
_refine_ls_structure_factor_coef Fsqd
_refine_ls_weighting_details 'calc w=1/[\s^2^(Fo^2^)+(0.0306P)^2^+1.6825P] where P=(Fo^2^+2Fc^2^)/3'
_refine_ls_weighting_scheme calc
_refine_ls_wR_factor_gt 0.0612
_refine_ls_wR_factor_ref 0.0675
_reflns_number_gt 1634
_reflns_number_total 1960
_reflns_threshold_expression I>2\s(I)
_cod_data_source_file su2464.cif
_cod_data_source_block I
_cod_database_code 2235991
_cod_database_fobs_code 2235991

loop_
_symmetry_equiv_pos_as_xyz
'x, y, z'
'-x, -y, z'
'-x+1/4, y+1/4, z+1/4'
'x+1/4, -y+1/4, z+1/4'
'x, y+1/2, z+1/2'
'-x, -y+1/2, z+1/2'
'-x+1/4, y+3/4, z+3/4'
'x+1/4, -y+3/4, z+3/4'
'x+1/2, y, z+1/2'
'-x+1/2, -y, z+1/2'
'-x+3/4, y+1/4, z+3/4'
'x+3/4, -y+1/4, z+3/4'
'x+1/2, y+1/2, z'
'-x+1/2, -y+1/2, z'
'-x+3/4, y+3/4, z+1/4'
'x+3/4, -y+3/4, z+1/4'

loop_
_atom_site_type_symbol
_atom_site_label
_atom_site_fract_x
_atom_site_fract_y
_atom_site_fract_z
_atom_site_U_iso_or_equiv
_atom_site_adp_type
_atom_site_calc_flag
_atom_site_refinement_flags
_atom_site_occupancy
_atom_site_symmetry_multiplicity
C C1 -0.04810(7) 0.14212(6) 0.7828(4) 0.0378(4) Uani d . 1 1
C C2 -0.05597(7) 0.17577(6) 0.5854(5) 0.0405(5) Uani d . 1 1
C C3 -0.01420(7) 0.19985(6) 0.4810(5) 0.0429(5) Uani d . 1 1
H H9 -0.0203 0.2218 0.3466 0.052 Uiso calc R 1 1
C C4 0.03720(8) 0.19078(6) 0.5799(5) 0.0419(5) Uani d . 1 1
C C5 0.04673(7) 0.15902(6) 0.7793(5) 0.0409(5) Uani d . 1 1
H H2 0.0814 0.1538 0.8453 0.049 Uiso calc R 1 1
C C6 0.00437(7) 0.13440(6) 0.8845(4) 0.0374(4) Uani d . 1 1
C C7 0.01466(8) 0.10036(6) 1.0958(4) 0.0401(5) Uani d . 1 1
H H4 0.0489 0.0972 1.1753 0.048 Uiso calc R 1 1
C C8 -0.00878(9) 0.03959(6) 1.3730(4) 0.0458(5) Uani d . 1 1
H H5A -0.0378 0.0351 1.5143 0.055 Uiso calc R 1 1
H H5B 0.0234 0.0461 1.4863 0.055 Uiso calc R 1 1
C C9 0.0000 0.0000 1.1876(7) 0.0465(7) Uani d S 1 2
H H6A -0.0309 -0.0043 1.0589 0.056 Uiso calc PR 0.50 1
H H6B 0.0309 0.0043 1.0589 0.056 Uiso calc PR 0.50 1
Cl Cl1 -0.12035(2) 0.187207(19) 0.46609(15) 0.05937(17) Uani d . 1 1
Cl Cl2 0.09006(2) 0.220654(18) 0.43888(16) 0.06188(18) Uani d . 1 1
N N1 -0.02186(7) 0.07479(5) 1.1743(4) 0.0424(4) Uani d . 1 1
O O1 -0.08951(5) 0.11861(4) 0.8692(4) 0.0503(4) Uani d . 1 1
H H1 -0.0790 0.0999 0.9826 0.075 Uiso calc R 1 1

loop_
_atom_site_aniso_label
_atom_site_aniso_U_11
_atom_site_aniso_U_22
_atom_site_aniso_U_33
_atom_site_aniso_U_12
_atom_site_aniso_U_13
_atom_site_aniso_U_23
C1 0.0349(9) 0.0355(9) 0.0429(12) -0.0002(8) -0.0034(8) -0.0052(9)
C2 0.0322(9) 0.0401(10) 0.0490(12) 0.0056(8) -0.0083(8) -0.0044(9)
C3 0.0415(10) 0.0356(9) 0.0518(13) 0.0015(8) -0.0029(10) 0.0001(10)
C4 0.0349(10) 0.0359(10) 0.0550(13) -0.0016(8) 0.0015(9) -0.0067(9)
C5 0.0314(9) 0.0402(10) 0.0512(13) 0.0052(8) -0.0060(8) -0.0087(9)
C6 0.0368(9) 0.0344(9) 0.0409(11) 0.0028(7) -0.0035(8) -0.0085(9)
C7 0.0374(10) 0.0420(11) 0.0410(11) 0.0067(8) -0.0083(8) -0.0084(9)
C8 0.0521(12) 0.0446(11) 0.0407(12) 0.0032(9) -0.0053(9) -0.0001(10)
C9 0.0567(17) 0.0430(15) 0.0399(15) 0.0048(13) 0.000 0.000
Cl1 0.0371(3) 0.0610(3) 0.0800(4) 0.0024(2) -0.0162(3) 0.0145(3)
Cl2 0.0434(3) 0.0532(3) 0.0891(5) -0.0076(2) 0.0080(3) 0.0055(3)
N1 0.0464(9) 0.0411(9) 0.0397(9) 0.0039(7) -0.0062(8) -0.0015(8)
O1 0.0366(7) 0.0503(9) 0.0639(10) -0.0058(6) -0.0093(6) 0.0124(7)

loop_
_atom_type_symbol
_atom_type_description
_atom_type_scat_dispersion_real
_atom_type_scat_dispersion_imag
_atom_type_scat_source
C C 0.0033 0.0016 'International Tables Vol C Tables 4.2.6.8 and 6.1.1.4'
H H 0.0000 0.0000 'International Tables Vol C Tables 4.2.6.8 and 6.1.1.4'
N N 0.0061 0.0033 'International Tables Vol C Tables 4.2.6.8 and 6.1.1.4'
O O 0.0106 0.0060 'International Tables Vol C Tables 4.2.6.8 and 6.1.1.4'
Cl Cl 0.1484 0.1585 'International Tables Vol C Tables 4.2.6.8 and 6.1.1.4'

loop_
_geom_angle_atom_site_label_1
_geom_angle_atom_site_label_2
_geom_angle_atom_site_label_3
_geom_angle_site_symmetry_1
_geom_angle
O1 C1 C2 . 119.98(16)
O1 C1 C6 . 122.23(17)
C2 C1 C6 . 117.79(17)
C3 C2 C1 . 122.02(17)
C3 C2 Cl1 . 119.06(15)
C1 C2 Cl1 . 118.92(15)
C2 C3 C4 . 118.75(19)
C2 C3 H9 . 120.6
C4 C3 H9 . 120.6
C5 C4 C3 . 121.42(18)
C5 C4 Cl2 . 120.22(15)
C3 C4 Cl2 . 118.35(16)
C4 C5 C6 . 119.90(17)
C4 C5 H2 . 120.1
C6 C5 H2 . 120.1
C5 C6 C1 . 120.07(18)
C5 C6 C7 . 119.82(17)
C1 C6 C7 . 120.10(18)
N1 C7 C6 . 121.61(17)
N1 C7 H4 . 119.2
C6 C7 H4 . 119.2
N1 C8 C9 . 109.52(18)
N1 C8 H5A . 109.8
C9 C8 H5A . 109.8
N1 C8 H5B . 109.8
C9 C8 H5B . 109.8
H5A C8 H5B . 108.2
C8 C9 C8 2 114.1(3)
C8 C9 H6A 2 108.7
C8 C9 H6A . 108.7
C8 C9 H6B 2 108.7
C8 C9 H6B . 108.7
H6A C9 H6B . 107.6
C7 N1 C8 . 119.53(17)
C1 O1 H1 . 109.5

loop_
_geom_bond_atom_site_label_1
_geom_bond_atom_site_label_2
_geom_bond_site_symmetry_2
_geom_bond_distance
C1 O1 . 1.331(2)
C1 C2 . 1.395(3)
C1 C6 . 1.408(2)
C2 C3 . 1.373(3)
C2 Cl1 . 1.7318(19)
C3 C4 . 1.387(3)
C3 H9 . 0.9300
C4 C5 . 1.362(3)
C4 Cl2 . 1.741(2)
C5 C6 . 1.395(3)
C5 H2 . 0.9300
C6 C7 . 1.453(3)
C7 N1 . 1.269(2)
C7 H4 . 0.9300
C8 N1 . 1.460(3)
C8 C9 . 1.517(3)
C8 H5A . 0.9700
C8 H5B . 0.9700
C9 C8 2 1.517(3)
C9 H6A . 0.9700
C9 H6B . 0.9700
O1 H1 . 0.8200

loop_
_geom_hbond_atom_site_label_D
_geom_hbond_atom_site_label_H
_geom_hbond_atom_site_label_A
_geom_hbond_site_symmetry_A
_geom_hbond_distance_DH
_geom_hbond_distance_HA
_geom_hbond_distance_DA
_geom_hbond_angle_DHA
_geom_hbond_publ_flag
O1 H1 N1 . 0.82 1.84 2.574(2) 147 y
C5 H2 O1 4_555 0.93 2.43 3.336(2) 166 y
C8 H5B Cl1 4_556 0.97 2.89 3.851(2) 169 y

loop_
_geom_torsion_atom_site_label_1
_geom_torsion_atom_site_label_2
_geom_torsion_atom_site_label_3
_geom_torsion_atom_site_label_4
_geom_torsion_site_symmetry_4
_geom_torsion
O1 C1 C2 C3 . -177.41(19)
C6 C1 C2 C3 . 2.7(3)
O1 C1 C2 Cl1 . 2.0(2)
C6 C1 C2 Cl1 . -177.84(15)
C1 C2 C3 C4 . -1.2(3)
Cl1 C2 C3 C4 . 179.35(16)
C2 C3 C4 C5 . -0.7(3)
C2 C3 C4 Cl2 . 178.41(15)
C3 C4 C5 C6 . 1.0(3)
Cl2 C4 C5 C6 . -178.09(15)
C4 C5 C6 C1 . 0.5(3)
C4 C5 C6 C7 . 179.60(17)
O1 C1 C6 C5 . 177.77(18)
C2 C1 C6 C5 . -2.4(3)
O1 C1 C6 C7 . -1.3(3)
C2 C1 C6 C7 . 178.59(16)
C5 C6 C7 N1 . -173.18(19)
C1 C6 C7 N1 . 5.9(3)
N1 C8 C9 C8 2 -174.57(19)
C6 C7 N1 C8 . 176.32(17)
C9 C8 N1 C7 . -97.64(19)
